data_4107273
loop_
_publ_author_name
'Dmitry V. Peryshkov'
'Richard R. Schrock'
'Michael K. Takase'
'Peter M\"uller'
'Amir H. Hoveyda'

_publ_section_title
;
 Z-Selective Olefin Metathesis Reactions Promoted by Tungsten Oxo
 Alkylidene Complexes
;
_journal_name_full 'Journal of the American Chemical Society'
_journal_page_first 20754
_journal_page_last 20757
_journal_paper_doi 10.1021/ja210349m
_journal_volume 133
_journal_year 2011
_chemical_formula_sum 'C50.5 H72 N O2 P W'
_chemical_formula_weight 939.91
_chemical_name_systematic
; 
 ? 
;
_space_group_IT_number 2
_symmetry_cell_setting triclinic
_symmetry_space_group_name_Hall '-P 1'
_symmetry_space_group_name_H-M 'P -1'
_atom_sites_solution_hydrogens geom
_atom_sites_solution_primary direct
_atom_sites_solution_secondary difmap
_audit_creation_method SHELXL-97
_cell_angle_alpha 71.8330(10)
_cell_angle_beta 65.5150(10)
_cell_angle_gamma 83.6550(10)
_cell_formula_units_Z 2
_cell_length_a 13.4162(7)
_cell_length_b 13.5775(7)
_cell_length_c 14.7782(8)
_cell_measurement_reflns_used 9231
_cell_measurement_temperature 100(2)
_cell_measurement_theta_max 30.49
_cell_measurement_theta_min 2.72
_cell_volume 2327.2(2)
_computing_cell_refinement 'SAINT 7.46A (Bruker-AXS, 2010)'
_computing_data_collection 'APEX2 v2010.7.0 (Bruker-AXS, 2010)'
_computing_data_reduction 'SAINT 7.46A (Bruker-AXS, 2010)'
_computing_molecular_graphics 'Bruker SHELXTL'
_computing_publication_material 'Bruker SHELXTL'
_computing_structure_refinement 'SHELXL-97 (Sheldrick, 2008)'
_computing_structure_solution 'SHELXS-97 (Sheldrick, 2008)'
_diffrn_ambient_temperature 100(2)
_diffrn_detector_area_resol_mean 8.3
_diffrn_measured_fraction_theta_full 0.999
_diffrn_measured_fraction_theta_max 0.999
_diffrn_measurement_device_type 'Bruker Smart APEX2 CCD'
_diffrn_measurement_method '\f and \w scans'
_diffrn_radiation_monochromator graphite
_diffrn_radiation_source 'fine-focus sealed tube'
_diffrn_radiation_type MoK\a
_diffrn_radiation_wavelength 0.71073
_diffrn_reflns_av_R_equivalents 0.0684
_diffrn_reflns_av_sigmaI/netI 0.0419
_diffrn_reflns_limit_h_max 19
_diffrn_reflns_limit_h_min -19
_diffrn_reflns_limit_k_max 19
_diffrn_reflns_limit_k_min -19
_diffrn_reflns_limit_l_max 20
_diffrn_reflns_limit_l_min -20
_diffrn_reflns_number 105170
_diffrn_reflns_theta_full 30.32
_diffrn_reflns_theta_max 30.32
_diffrn_reflns_theta_min 1.58
_exptl_absorpt_coefficient_mu 2.554
_exptl_absorpt_correction_T_max 0.9507
_exptl_absorpt_correction_T_min 0.8415
_exptl_absorpt_correction_type multi-scan
_exptl_absorpt_process_details 'SADABS (Sheldrick, 2009)'
_exptl_crystal_colour yellow
_exptl_crystal_density_diffrn 1.341
_exptl_crystal_description block
_exptl_crystal_F_000 974
_exptl_crystal_size_max 0.07
_exptl_crystal_size_mid 0.02
_exptl_crystal_size_min 0.02
_refine_diff_density_max 2.589
_refine_diff_density_min -1.184
_refine_diff_density_rms 0.115
_refine_ls_extinction_method none
_refine_ls_goodness_of_fit_ref 1.032
_refine_ls_hydrogen_treatment mixed
_refine_ls_matrix_type full
_refine_ls_number_parameters 541
_refine_ls_number_reflns 13947
_refine_ls_number_restraints 75
_refine_ls_restrained_S_all 1.034
_refine_ls_R_factor_all 0.0380
_refine_ls_R_factor_gt 0.0287
_refine_ls_shift/su_max 0.002
_refine_ls_shift/su_mean 0.000
_refine_ls_structure_factor_coef Fsqd
_refine_ls_weighting_details 'calc w=1/[\s^2^(Fo^2^)+(0.0216P)^2^+2.3910P] where P=(Fo^2^+2Fc^2^)/3'
_refine_ls_weighting_scheme calc
_refine_ls_wR_factor_gt 0.0576
_refine_ls_wR_factor_ref 0.0609
_reflns_number_gt 12112
_reflns_number_total 13947
_reflns_threshold_expression >2sigma(I)
_cod_data_source_file ja210349m_si_002_3.cif
_cod_data_source_block x11146
_cod_original_formula_sum 'C50.50 H72 N O2 P W'
_cod_database_code 4107273

loop_
_symmetry_equiv_pos_as_xyz
'x, y, z'
'-x, -y, -z'

loop_
_atom_site_label
_atom_site_type_symbol
_atom_site_fract_x
_atom_site_fract_y
_atom_site_fract_z
_atom_site_U_iso_or_equiv
_atom_site_adp_type
_atom_site_occupancy
_atom_site_symmetry_multiplicity
_atom_site_calc_flag
_atom_site_refinement_flags
_atom_site_disorder_assembly
_atom_site_disorder_group
W1 W 0.356233(8) 0.330004(8) 0.245351(7) 0.01224(3) Uani 1 1 d . . .
O2 O 0.39571(14) 0.40449(13) 0.11810(13) 0.0168(3) Uani 1 1 d . . .
C1 C 0.47009(19) 0.35963(19) 0.27841(19) 0.0154(4) Uani 1 1 d D . .
H1 H 0.455(2) 0.321(2) 0.3490(14) 0.018 Uiso 1 1 d D . .
C2 C 0.57560(19) 0.4230(2) 0.22989(19) 0.0172(5) Uani 1 1 d . . .
C3 C 0.5497(2) 0.5186(2) 0.2699(2) 0.0266(6) Uani 1 1 d . . .
H3A H 0.4969 0.5614 0.2454 0.040 Uiso 1 1 calc R . .
H3B H 0.6172 0.5592 0.2436 0.040 Uiso 1 1 calc R . .
H3C H 0.5185 0.4962 0.3461 0.040 Uiso 1 1 calc R . .
C4 C 0.6226(2) 0.4570(2) 0.1116(2) 0.0265(6) Uani 1 1 d . . .
H4A H 0.6412 0.3957 0.0866 0.040 Uiso 1 1 calc R . .
H4B H 0.6886 0.5000 0.0843 0.040 Uiso 1 1 calc R . .
H4C H 0.5681 0.4971 0.0878 0.040 Uiso 1 1 calc R . .
C5 C 0.6607(2) 0.3589(2) 0.2672(2) 0.0267(6) Uani 1 1 d . . .
H5A H 0.6299 0.3358 0.3435 0.040 Uiso 1 1 calc R . .
H5B H 0.7266 0.4016 0.2410 0.040 Uiso 1 1 calc R . .
H5C H 0.6796 0.2983 0.2411 0.040 Uiso 1 1 calc R . .
N1 N 0.38922(16) 0.18966(15) 0.21154(15) 0.0153(4) Uani 1 1 d . . .
C6 C 0.5404(2) 0.1145(2) 0.2707(2) 0.0239(5) Uani 1 1 d . . .
H6A H 0.5945 0.1697 0.2215 0.036 Uiso 1 1 calc R . .
H6B H 0.5775 0.0482 0.2810 0.036 Uiso 1 1 calc R . .
H6C H 0.5030 0.1297 0.3375 0.036 Uiso 1 1 calc R . .
C7 C 0.4584(2) 0.10842(19) 0.22847(19) 0.0179(5) Uani 1 1 d . . .
C8 C 0.4427(2) 0.0321(2) 0.1934(2) 0.0229(5) Uani 1 1 d . . .
H8 H 0.4792 -0.0322 0.1961 0.027 Uiso 1 1 calc R . .
C9 C 0.3622(2) 0.0657(2) 0.1522(2) 0.0224(5) Uani 1 1 d . . .
H9 H 0.3351 0.0282 0.1223 0.027 Uiso 1 1 calc R . .
C10 C 0.3309(2) 0.16196(19) 0.16332(18) 0.0179(5) Uani 1 1 d . . .
C11 C 0.2542(2) 0.2343(2) 0.1264(2) 0.0219(5) Uani 1 1 d . . .
H11A H 0.2958 0.2934 0.0687 0.033 Uiso 1 1 calc R . .
H11B H 0.2012 0.2591 0.1836 0.033 Uiso 1 1 calc R . .
H11C H 0.2152 0.1978 0.1026 0.033 Uiso 1 1 calc R . .
O1 O 0.24552(13) 0.25612(13) 0.38164(12) 0.0146(3) Uani 1 1 d . . .
C21 C 0.16100(19) 0.24007(17) 0.47533(17) 0.0136(4) Uani 1 1 d . . .
C22 C 0.05451(19) 0.22004(18) 0.48783(18) 0.0151(4) Uani 1 1 d . . .
C31 C 0.02892(19) 0.20039(19) 0.40534(18) 0.0160(5) Uani 1 1 d . . .
C32 C 0.0700(2) 0.11139(19) 0.37284(19) 0.0176(5) Uani 1 1 d . . .
C37 C 0.1480(2) 0.04059(19) 0.4115(2) 0.0202(5) Uani 1 1 d . . .
H37A H 0.1509 -0.0255 0.3967 0.030 Uiso 1 1 calc R . .
H37B H 0.1224 0.0281 0.4867 0.030 Uiso 1 1 calc R . .
H37C H 0.2212 0.0731 0.3761 0.030 Uiso 1 1 calc R . .
C33 C 0.0350(2) 0.0863(2) 0.3061(2) 0.0221(5) Uani 1 1 d . . .
H33 H 0.0624 0.0258 0.2851 0.026 Uiso 1 1 calc R . .
C34 C -0.0380(2) 0.1460(2) 0.2693(2) 0.0239(6) Uani 1 1 d . . .
C38 C -0.0748(3) 0.1169(3) 0.1969(2) 0.0349(7) Uani 1 1 d . . .
H38A H -0.0329 0.1580 0.1251 0.052 Uiso 1 1 calc R . .
H38B H -0.1530 0.1308 0.2157 0.052 Uiso 1 1 calc R . .
H38C H -0.0625 0.0430 0.2032 0.052 Uiso 1 1 calc R . .
C35 C -0.0772(2) 0.2342(2) 0.3010(2) 0.0236(5) Uani 1 1 d . . .
H35 H -0.1267 0.2767 0.2757 0.028 Uiso 1 1 calc R . .
C36 C -0.04600(19) 0.2621(2) 0.3689(2) 0.0191(5) Uani 1 1 d . . .
C39 C -0.0974(2) 0.3565(2) 0.4024(2) 0.0228(5) Uani 1 1 d . . .
H39A H -0.1146 0.4060 0.3468 0.034 Uiso 1 1 calc R . .
H39B H -0.0460 0.3890 0.4167 0.034 Uiso 1 1 calc R . .
H39C H -0.1648 0.3357 0.4655 0.034 Uiso 1 1 calc R . .
C23 C -0.0311(2) 0.21184(19) 0.58496(19) 0.0185(5) Uani 1 1 d . . .
H23 H -0.1037 0.2007 0.5939 0.022 Uiso 1 1 calc R . .
C24 C -0.0135(2) 0.2194(2) 0.66847(19) 0.0211(5) Uani 1 1 d . . .
H24 H -0.0735 0.2161 0.7329 0.025 Uiso 1 1 calc R . .
C25 C 0.0929(2) 0.2317(2) 0.65681(19) 0.0202(5) Uani 1 1 d . . .
H25 H 0.1056 0.2341 0.7147 0.024 Uiso 1 1 calc R . .
C26 C 0.1818(2) 0.24073(19) 0.56129(18) 0.0163(5) Uani 1 1 d . . .
C41 C 0.2957(2) 0.24022(19) 0.55571(18) 0.0168(5) Uani 1 1 d . . .
C42 C 0.3556(2) 0.1486(2) 0.55051(19) 0.0190(5) Uani 1 1 d . . .
C47 C 0.3081(2) 0.0540(2) 0.5491(2) 0.0248(6) Uani 1 1 d . . .
H47A H 0.3189 0.0603 0.4778 0.037 Uiso 1 1 calc R . .
H47B H 0.2296 0.0479 0.5936 0.037 Uiso 1 1 calc R . .
H47C H 0.3449 -0.0079 0.5751 0.037 Uiso 1 1 calc R . .
C43 C 0.4599(2) 0.1439(2) 0.5495(2) 0.0222(5) Uani 1 1 d . . .
H43 H 0.4999 0.0819 0.5455 0.027 Uiso 1 1 calc R . .
C44 C 0.5078(2) 0.2268(2) 0.55411(19) 0.0224(5) Uani 1 1 d . . .
C48 C 0.6217(2) 0.2180(3) 0.5530(2) 0.0306(6) Uani 1 1 d . . .
H48A H 0.6757 0.2211 0.4828 0.046 Uiso 1 1 calc R . .
H48B H 0.6273 0.1519 0.6020 0.046 Uiso 1 1 calc R . .
H48C H 0.6357 0.2754 0.5735 0.046 Uiso 1 1 calc R . .
C45 C 0.4476(2) 0.3160(2) 0.5612(2) 0.0227(5) Uani 1 1 d . . .
H45 H 0.4789 0.3732 0.5650 0.027 Uiso 1 1 calc R . .
C46 C 0.3419(2) 0.3240(2) 0.56288(19) 0.0206(5) Uani 1 1 d . . .
C49 C 0.2825(3) 0.4234(2) 0.5716(3) 0.0337(7) Uani 1 1 d . . .
H49A H 0.2912 0.4453 0.6252 0.051 Uiso 1 1 calc R . .
H49B H 0.2045 0.4126 0.5906 0.051 Uiso 1 1 calc R . .
H49C H 0.3131 0.4773 0.5047 0.051 Uiso 1 1 calc R . .
P1 P 0.23854(5) 0.49111(5) 0.26911(5) 0.01376(11) Uani 1 1 d . . .
C51 C 0.1536(2) 0.4971(2) 0.1982(2) 0.0216(5) Uani 1 1 d . . .
H51A H 0.1047 0.5561 0.2042 0.032 Uiso 1 1 calc R . .
H51B H 0.1099 0.4328 0.2274 0.032 Uiso 1 1 calc R . .
H51C H 0.2005 0.5056 0.1247 0.032 Uiso 1 1 calc R . .
C52 C 0.1405(2) 0.4984(2) 0.39578(19) 0.0205(5) Uani 1 1 d . . .
H52A H 0.1797 0.5081 0.4356 0.031 Uiso 1 1 calc R . .
H52B H 0.0966 0.4340 0.4332 0.031 Uiso 1 1 calc R . .
H52C H 0.0924 0.5571 0.3870 0.031 Uiso 1 1 calc R . .
C53 C 0.30922(18) 0.61626(18) 0.20624(18) 0.0134(4) Uani 1 1 d . . .
C54 C 0.3833(2) 0.63957(19) 0.10214(18) 0.0173(5) Uani 1 1 d . . .
H54 H 0.3976 0.5892 0.0660 0.021 Uiso 1 1 calc R . .
C55 C 0.4361(2) 0.73585(19) 0.05127(19) 0.0185(5) Uani 1 1 d . . .
H55 H 0.4859 0.7514 -0.0197 0.022 Uiso 1 1 calc R . .
C56 C 0.4164(2) 0.80925(19) 0.1038(2) 0.0204(5) Uani 1 1 d . . .
H56 H 0.4525 0.8751 0.0690 0.024 Uiso 1 1 calc R . .
C57 C 0.3438(2) 0.7863(2) 0.2070(2) 0.0217(5) Uani 1 1 d . . .
H57 H 0.3303 0.8367 0.2430 0.026 Uiso 1 1 calc R . .
C58 C 0.2908(2) 0.69051(19) 0.25836(19) 0.0176(5) Uani 1 1 d . . .
H58 H 0.2416 0.6753 0.3295 0.021 Uiso 1 1 calc R . .
C1S C 0.1531(3) 0.8014(3) 1.0421(3) 0.0456(9) Uani 1 1 d D . .
H1S1 H 0.1764 0.7849 0.9763 0.068 Uiso 1 1 calc R . .
H1S2 H 0.0864 0.7613 1.0934 0.068 Uiso 1 1 calc R . .
H1S3 H 0.2113 0.7838 1.0679 0.068 Uiso 1 1 calc R . .
C2S C 0.1307(3) 0.9144(3) 1.0248(3) 0.0448(8) Uani 1 1 d D . .
H2S1 H 0.1068 0.9298 1.0920 0.054 Uiso 1 1 calc R . .
H2S2 H 0.0691 0.9303 1.0025 0.054 Uiso 1 1 calc R . .
C3S C 0.2254(3) 0.9846(3) 0.9462(3) 0.0409(8) Uani 1 1 d D . .
H3S1 H 0.2498 0.9682 0.8796 0.049 Uiso 1 1 calc R . .
H3S2 H 0.2866 0.9687 0.9692 0.049 Uiso 1 1 calc R . .
C4S C 0.2053(3) 1.0996(3) 0.9259(3) 0.0519(10) Uani 1 1 d D . .
H4S1 H 0.1463 1.1163 0.9001 0.062 Uiso 1 1 calc R . .
H4S2 H 0.1786 1.1160 0.9927 0.062 Uiso 1 1 calc R . .
C5S C 0.3033(3) 1.1684(3) 0.8491(4) 0.0629(12) Uani 1 1 d D . .
H5S1 H 0.3588 1.1595 0.8779 0.094 Uiso 1 1 calc R . .
H5S2 H 0.2810 1.2409 0.8353 0.094 Uiso 1 1 calc R . .
H5S3 H 0.3340 1.1495 0.7841 0.094 Uiso 1 1 calc R . .
C1T C 0.0957(11) 0.4071(10) 0.8747(9) 0.078(3) Uani 0.50 1 d PDU A -1
H1T1 H 0.1550 0.3624 0.8455 0.117 Uiso 0.50 1 calc PR A -1
H1T2 H 0.1173 0.4798 0.8360 0.117 Uiso 0.50 1 calc PR A -1
H1T3 H 0.0294 0.3907 0.8695 0.117 Uiso 0.50 1 calc PR A -1
C2T C 0.0740(11) 0.3897(11) 0.9849(9) 0.089(4) Uani 0.50 1 d PDU A -1
H2T1 H 0.1436 0.4000 0.9891 0.107 Uiso 0.50 1 calc PR A -1
H2T2 H 0.0503 0.3164 1.0230 0.107 Uiso 0.50 1 calc PR A -1
C3T C -0.0117(10) 0.4581(9) 1.0405(10) 0.087(3) Uani 0.50 1 d PDU A -1
H3T1 H -0.0816 0.4425 1.0396 0.104 Uiso 0.50 1 calc PR A -1
H3T2 H -0.0212 0.4335 1.1142 0.104 Uiso 0.50 1 calc PR A -1
C4T C -0.0010(10) 0.5688(10) 1.0093(10) 0.085(3) Uani 0.50 1 d PDU A -1
H4T1 H 0.0017 0.5955 0.9378 0.102 Uiso 0.50 1 calc PR A -1
H4T2 H 0.0706 0.5861 1.0057 0.102 Uiso 0.50 1 calc PR A -1
C5T C -0.0865(13) 0.6265(12) 1.0744(11) 0.092(5) Uani 0.50 1 d PDU A -1
H5T1 H -0.0694 0.7010 1.0439 0.137 Uiso 0.50 1 calc PR A -1
H5T2 H -0.0884 0.6040 1.1449 0.137 Uiso 0.50 1 calc PR A -1
H5T3 H -0.1581 0.6125 1.0773 0.137 Uiso 0.50 1 calc PR A -1

loop_
_atom_site_aniso_label
_atom_site_aniso_U_11
_atom_site_aniso_U_22
_atom_site_aniso_U_33
_atom_site_aniso_U_23
_atom_site_aniso_U_13
_atom_site_aniso_U_12
W1 0.01160(4) 0.01124(4) 0.01141(4) -0.00406(3) -0.00151(3) -0.00063(3)
O2 0.0171(8) 0.0165(9) 0.0163(8) -0.0065(7) -0.0050(7) -0.0002(7)
C1 0.0140(11) 0.0142(11) 0.0151(11) -0.0046(9) -0.0029(9) -0.0003(9)
C2 0.0133(11) 0.0201(12) 0.0163(11) -0.0041(9) -0.0047(9) -0.0012(9)
C3 0.0211(13) 0.0263(15) 0.0351(15) -0.0123(12) -0.0101(12) -0.0050(11)
C4 0.0187(13) 0.0365(16) 0.0188(12) -0.0024(11) -0.0038(11) -0.0098(11)
C5 0.0192(13) 0.0287(15) 0.0301(14) -0.0021(12) -0.0118(12) -0.0033(11)
N1 0.0169(10) 0.0121(10) 0.0128(9) -0.0056(8) -0.0007(8) -0.0003(8)
C6 0.0269(14) 0.0172(13) 0.0252(13) -0.0064(11) -0.0093(11) 0.0052(10)
C7 0.0193(12) 0.0109(11) 0.0167(11) -0.0030(9) -0.0013(10) 0.0003(9)
C8 0.0246(13) 0.0131(12) 0.0238(13) -0.0058(10) -0.0029(11) 0.0011(10)
C9 0.0251(13) 0.0174(13) 0.0211(12) -0.0091(10) -0.0022(11) -0.0045(10)
C10 0.0182(12) 0.0158(12) 0.0148(11) -0.0056(9) -0.0003(9) -0.0032(9)
C11 0.0213(13) 0.0202(13) 0.0234(13) -0.0070(10) -0.0069(11) -0.0031(10)
O1 0.0135(8) 0.0151(8) 0.0113(7) -0.0034(6) -0.0010(6) -0.0016(6)
C21 0.0134(10) 0.0093(10) 0.0130(10) -0.0027(8) -0.0009(9) 0.0003(8)
C22 0.0144(11) 0.0125(11) 0.0149(11) -0.0044(9) -0.0021(9) -0.0002(9)
C31 0.0126(11) 0.0156(11) 0.0146(11) -0.0042(9) 0.0001(9) -0.0039(9)
C32 0.0160(11) 0.0158(12) 0.0151(11) -0.0037(9) -0.0001(9) -0.0039(9)
C37 0.0226(13) 0.0156(12) 0.0186(12) -0.0050(10) -0.0041(10) -0.0021(10)
C33 0.0194(12) 0.0239(14) 0.0211(12) -0.0117(11) -0.0015(10) -0.0046(10)
C34 0.0188(12) 0.0318(15) 0.0197(12) -0.0095(11) -0.0033(10) -0.0064(11)
C38 0.0308(16) 0.050(2) 0.0324(16) -0.0203(15) -0.0134(13) -0.0035(14)
C35 0.0161(12) 0.0295(15) 0.0233(13) -0.0061(11) -0.0068(11) -0.0020(10)
C36 0.0112(11) 0.0208(13) 0.0210(12) -0.0063(10) -0.0016(9) -0.0023(9)
C39 0.0159(12) 0.0233(14) 0.0272(13) -0.0081(11) -0.0070(11) 0.0033(10)
C23 0.0142(11) 0.0167(12) 0.0193(12) -0.0059(10) -0.0010(9) -0.0004(9)
C24 0.0186(12) 0.0226(13) 0.0155(11) -0.0067(10) 0.0002(10) 0.0009(10)
C25 0.0220(13) 0.0228(13) 0.0152(11) -0.0083(10) -0.0057(10) 0.0029(10)
C26 0.0171(11) 0.0146(11) 0.0150(11) -0.0050(9) -0.0042(9) 0.0017(9)
C41 0.0164(11) 0.0194(12) 0.0114(10) -0.0032(9) -0.0038(9) 0.0015(9)
C42 0.0172(12) 0.0216(13) 0.0151(11) -0.0043(10) -0.0042(10) -0.0001(10)
C47 0.0245(14) 0.0178(13) 0.0325(15) -0.0077(11) -0.0125(12) 0.0036(10)
C43 0.0218(13) 0.0227(13) 0.0186(12) -0.0054(10) -0.0062(10) 0.0045(10)
C44 0.0200(12) 0.0315(15) 0.0156(11) -0.0047(11) -0.0081(10) -0.0015(11)
C48 0.0243(14) 0.0397(18) 0.0292(15) -0.0068(13) -0.0141(12) -0.0006(12)
C45 0.0241(13) 0.0266(14) 0.0192(12) -0.0056(11) -0.0099(11) -0.0048(11)
C46 0.0237(13) 0.0208(13) 0.0172(11) -0.0052(10) -0.0084(10) 0.0000(10)
C49 0.0384(17) 0.0286(16) 0.0481(19) -0.0203(14) -0.0258(16) 0.0067(13)
P1 0.0134(3) 0.0114(3) 0.0141(3) -0.0039(2) -0.0030(2) -0.0004(2)
C51 0.0187(12) 0.0204(13) 0.0255(13) -0.0043(10) -0.0101(11) -0.0011(10)
C52 0.0196(12) 0.0149(12) 0.0169(11) -0.0033(9) 0.0014(10) 0.0001(9)
C53 0.0122(10) 0.0113(11) 0.0149(10) -0.0034(9) -0.0038(9) -0.0004(8)
C54 0.0187(12) 0.0150(12) 0.0153(11) -0.0051(9) -0.0032(9) -0.0007(9)
C55 0.0195(12) 0.0166(12) 0.0141(11) -0.0034(9) -0.0018(9) -0.0022(9)
C56 0.0213(12) 0.0125(11) 0.0222(12) -0.0024(10) -0.0047(10) -0.0045(9)
C57 0.0255(13) 0.0161(12) 0.0218(12) -0.0090(10) -0.0046(11) -0.0034(10)
C58 0.0193(12) 0.0162(12) 0.0145(11) -0.0070(9) -0.0022(9) -0.0002(9)
C1S 0.056(2) 0.044(2) 0.045(2) -0.0156(17) -0.0284(19) 0.0118(17)
C2S 0.046(2) 0.044(2) 0.0393(19) -0.0132(16) -0.0128(16) 0.0045(17)
C3S 0.0348(18) 0.043(2) 0.0403(19) -0.0161(16) -0.0076(15) 0.0008(15)
C4S 0.046(2) 0.050(2) 0.048(2) -0.0177(19) -0.0072(18) 0.0036(18)
C5S 0.049(2) 0.038(2) 0.070(3) -0.006(2) -0.001(2) 0.0021(18)
C1T 0.044(6) 0.077(8) 0.104(8) -0.003(7) -0.035(6) -0.014(5)
C2T 0.059(6) 0.083(7) 0.100(8) 0.017(6) -0.037(7) -0.008(5)
C3T 0.073(6) 0.087(6) 0.099(8) -0.007(5) -0.042(6) -0.020(5)
C4T 0.060(6) 0.091(6) 0.112(10) -0.010(6) -0.053(6) -0.012(5)
C5T 0.070(8) 0.087(9) 0.098(13) -0.001(9) -0.030(10) -0.012(7)

loop_
_atom_type_symbol
_atom_type_description
_atom_type_scat_dispersion_real
_atom_type_scat_dispersion_imag
_atom_type_scat_source
C C 0.0033 0.0016 'International Tables Vol C Tables 4.2.6.8 and 6.1.1.4'
H H 0.0000 0.0000 'International Tables Vol C Tables 4.2.6.8 and 6.1.1.4'
N N 0.0061 0.0033 'International Tables Vol C Tables 4.2.6.8 and 6.1.1.4'
O O 0.0106 0.0060 'International Tables Vol C Tables 4.2.6.8 and 6.1.1.4'
P P 0.1023 0.0942 'International Tables Vol C Tables 4.2.6.8 and 6.1.1.4'
W W -0.8490 6.8722 'International Tables Vol C Tables 4.2.6.8 and 6.1.1.4'

loop_
_geom_angle_atom_site_label_1
_geom_angle_atom_site_label_2
_geom_angle_atom_site_label_3
_geom_angle
O2 W1 C1 101.92(9)
O2 W1 O1 152.48(7)
C1 W1 O1 103.16(9)
O2 W1 N1 95.00(8)
C1 W1 N1 107.98(9)
O1 W1 N1 87.91(7)
O2 W1 P1 79.55(6)
C1 W1 P1 99.17(7)
O1 W1 P1 85.43(5)
N1 W1 P1 152.84(6)
C2 C1 W1 140.99(18)
C2 C1 H1 110.7(17)
W1 C1 H1 108.4(17)
C1 C2 C4 112.7(2)
C1 C2 C3 107.2(2)
C4 C2 C3 109.9(2)
C1 C2 C5 109.3(2)
C4 C2 C5 109.4(2)
C3 C2 C5 108.3(2)
C2 C3 H3A 109.5
C2 C3 H3B 109.5
H3A C3 H3B 109.5
C2 C3 H3C 109.5
H3A C3 H3C 109.5
H3B C3 H3C 109.5
C2 C4 H4A 109.5
C2 C4 H4B 109.5
H4A C4 H4B 109.5
C2 C4 H4C 109.5
H4A C4 H4C 109.5
H4B C4 H4C 109.5
C2 C5 H5A 109.5
C2 C5 H5B 109.5
H5A C5 H5B 109.5
C2 C5 H5C 109.5
H5A C5 H5C 109.5
H5B C5 H5C 109.5
C7 N1 C10 107.1(2)
C7 N1 W1 134.31(16)
C10 N1 W1 118.55(16)
C7 C6 H6A 109.5
C7 C6 H6B 109.5
H6A C6 H6B 109.5
C7 C6 H6C 109.5
H6A C6 H6C 109.5
H6B C6 H6C 109.5
C8 C7 N1 108.9(2)
C8 C7 C6 128.8(2)
N1 C7 C6 122.2(2)
C7 C8 C9 107.8(2)
C7 C8 H8 126.1
C9 C8 H8 126.1
C10 C9 C8 107.4(2)
C10 C9 H9 126.3
C8 C9 H9 126.3
C9 C10 N1 108.7(2)
C9 C10 C11 129.0(2)
N1 C10 C11 122.1(2)
C10 C11 H11A 109.5
C10 C11 H11B 109.5
H11A C11 H11B 109.5
C10 C11 H11C 109.5
H11A C11 H11C 109.5
H11B C11 H11C 109.5
C21 O1 W1 159.81(15)
O1 C21 C22 120.6(2)
O1 C21 C26 118.7(2)
C22 C21 C26 120.7(2)
C23 C22 C21 117.9(2)
C23 C22 C31 118.2(2)
C21 C22 C31 123.8(2)
C36 C31 C32 119.2(2)
C36 C31 C22 121.0(2)
C32 C31 C22 119.4(2)
C33 C32 C31 119.2(2)
C33 C32 C37 119.1(2)
C31 C32 C37 121.7(2)
C32 C37 H37A 109.5
C32 C37 H37B 109.5
H37A C37 H37B 109.5
C32 C37 H37C 109.5
H37A C37 H37C 109.5
H37B C37 H37C 109.5
C34 C33 C32 122.4(2)
C34 C33 H33 118.8
C32 C33 H33 118.8
C33 C34 C35 117.8(2)
C33 C34 C38 121.3(3)
C35 C34 C38 120.8(3)
C34 C38 H38A 109.5
C34 C38 H38B 109.5
H38A C38 H38B 109.5
C34 C38 H38C 109.5
H38A C38 H38C 109.5
H38B C38 H38C 109.5
C34 C35 C36 122.1(3)
C34 C35 H35 119.0
C36 C35 H35 119.0
C35 C36 C31 119.3(2)
C35 C36 C39 117.8(2)
C31 C36 C39 122.9(2)
C36 C39 H39A 109.5
C36 C39 H39B 109.5
H39A C39 H39B 109.5
C36 C39 H39C 109.5
H39A C39 H39C 109.5
H39B C39 H39C 109.5
C24 C23 C22 122.2(2)
C24 C23 H23 118.9
C22 C23 H23 118.9
C23 C24 C25 119.1(2)
C23 C24 H24 120.4
C25 C24 H24 120.4
C24 C25 C26 121.2(2)
C24 C25 H25 119.4
C26 C25 H25 119.4
C25 C26 C21 118.5(2)
C25 C26 C41 119.3(2)
C21 C26 C41 121.9(2)
C46 C41 C42 119.1(2)
C46 C41 C26 122.8(2)
C42 C41 C26 117.9(2)
C43 C42 C41 119.5(2)
C43 C42 C47 118.7(2)
C41 C42 C47 121.7(2)
C42 C47 H47A 109.5
C42 C47 H47B 109.5
H47A C47 H47B 109.5
C42 C47 H47C 109.5
H47A C47 H47C 109.5
H47B C47 H47C 109.5
C42 C43 C44 122.1(3)
C42 C43 H43 119.0
C44 C43 H43 119.0
C45 C44 C43 118.0(2)
C45 C44 C48 121.8(3)
C43 C44 C48 120.2(3)
C44 C48 H48A 109.5
C44 C48 H48B 109.5
H48A C48 H48B 109.5
C44 C48 H48C 109.5
H48A C48 H48C 109.5
H48B C48 H48C 109.5
C44 C45 C46 121.8(2)
C44 C45 H45 119.1
C46 C45 H45 119.1
C45 C46 C41 119.4(2)
C45 C46 C49 118.0(2)
C41 C46 C49 122.5(2)
C46 C49 H49A 109.5
C46 C49 H49B 109.5
H49A C49 H49B 109.5
C46 C49 H49C 109.5
H49A C49 H49C 109.5
H49B C49 H49C 109.5
C52 P1 C53 104.95(11)
C52 P1 C51 103.62(13)
C53 P1 C51 102.69(11)
C52 P1 W1 122.10(9)
C53 P1 W1 116.99(8)
C51 P1 W1 103.94(9)
P1 C51 H51A 109.5
P1 C51 H51B 109.5
H51A C51 H51B 109.5
P1 C51 H51C 109.5
H51A C51 H51C 109.5
H51B C51 H51C 109.5
P1 C52 H52A 109.5
P1 C52 H52B 109.5
H52A C52 H52B 109.5
P1 C52 H52C 109.5
H52A C52 H52C 109.5
H52B C52 H52C 109.5
C58 C53 C54 118.9(2)
C58 C53 P1 121.91(18)
C54 C53 P1 119.16(18)
C55 C54 C53 120.4(2)
C55 C54 H54 119.8
C53 C54 H54 119.8
C56 C55 C54 120.1(2)
C56 C55 H55 120.0
C54 C55 H55 120.0
C57 C56 C55 119.8(2)
C57 C56 H56 120.1
C55 C56 H56 120.1
C56 C57 C58 120.5(2)
C56 C57 H57 119.8
C58 C57 H57 119.8
C57 C58 C53 120.3(2)
C57 C58 H58 119.8
C53 C58 H58 119.8
C2S C1S H1S1 109.5
C2S C1S H1S2 109.5
H1S1 C1S H1S2 109.5
C2S C1S H1S3 109.5
H1S1 C1S H1S3 109.5
H1S2 C1S H1S3 109.5
C1S C2S C3S 114.9(3)
C1S C2S H2S1 108.5
C3S C2S H2S1 108.5
C1S C2S H2S2 108.5
C3S C2S H2S2 108.5
H2S1 C2S H2S2 107.5
C2S C3S C4S 116.4(3)
C2S C3S H3S1 108.2
C4S C3S H3S1 108.2
C2S C3S H3S2 108.2
C4S C3S H3S2 108.2
H3S1 C3S H3S2 107.4
C5S C4S C3S 115.2(3)
C5S C4S H4S1 108.5
C3S C4S H4S1 108.5
C5S C4S H4S2 108.5
C3S C4S H4S2 108.5
H4S1 C4S H4S2 107.5
C4S C5S H5S1 109.5
C4S C5S H5S2 109.5
H5S1 C5S H5S2 109.5
C4S C5S H5S3 109.5
H5S1 C5S H5S3 109.5
H5S2 C5S H5S3 109.5
C2T C1T H1T1 109.5
C2T C1T H1T2 109.5
H1T1 C1T H1T2 109.5
C2T C1T H1T3 109.5
H1T1 C1T H1T3 109.5
H1T2 C1T H1T3 109.5
C1T C2T C3T 116.2(10)
C1T C2T H2T1 108.2
C3T C2T H2T1 108.2
C1T C2T H2T2 108.2
C3T C2T H2T2 108.2
H2T1 C2T H2T2 107.4
C4T C3T C2T 123.3(10)
C4T C3T H3T1 106.5
C2T C3T H3T1 106.5
C4T C3T H3T2 106.5
C2T C3T H3T2 106.5
H3T1 C3T H3T2 106.5
C3T C4T C5T 118.2(11)
C3T C4T H4T1 107.8
C5T C4T H4T1 107.8
C3T C4T H4T2 107.8
C5T C4T H4T2 107.8
H4T1 C4T H4T2 107.1
C4T C5T H5T1 109.5
C4T C5T H5T2 109.5
H5T1 C5T H5T2 109.5
C4T C5T H5T3 109.5
H5T1 C5T H5T3 109.5
H5T2 C5T H5T3 109.5

loop_
_geom_bond_atom_site_label_1
_geom_bond_atom_site_label_2
_geom_bond_distance
W1 O2 1.7165(17)
W1 C1 1.900(2)
W1 O1 1.9644(16)
W1 N1 2.0738(19)
W1 P1 2.5802(6)
C1 C2 1.517(3)
C1 H1 0.955(17)
C2 C4 1.521(3)
C2 C3 1.537(4)
C2 C5 1.539(4)
C3 H3A 0.9800
C3 H3B 0.9800
C3 H3C 0.9800
C4 H4A 0.9800
C4 H4B 0.9800
C4 H4C 0.9800
C5 H5A 0.9800
C5 H5B 0.9800
C5 H5C 0.9800
N1 C7 1.391(3)
N1 C10 1.398(3)
C6 C7 1.493(4)
C6 H6A 0.9800
C6 H6B 0.9800
C6 H6C 0.9800
C7 C8 1.364(3)
C8 C9 1.416(4)
C8 H8 0.9500
C9 C10 1.367(3)
C9 H9 0.9500
C10 C11 1.493(4)
C11 H11A 0.9800
C11 H11B 0.9800
C11 H11C 0.9800
O1 C21 1.347(3)
C21 C22 1.409(3)
C21 C26 1.412(3)
C22 C23 1.398(3)
C22 C31 1.498(3)
C31 C36 1.408(3)
C31 C32 1.411(3)
C32 C33 1.393(3)
C32 C37 1.508(4)
C37 H37A 0.9800
C37 H37B 0.9800
C37 H37C 0.9800
C33 C34 1.380(4)
C33 H33 0.9500
C34 C35 1.392(4)
C34 C38 1.512(4)
C38 H38A 0.9800
C38 H38B 0.9800
C38 H38C 0.9800
C35 C36 1.394(4)
C35 H35 0.9500
C36 C39 1.511(4)
C39 H39A 0.9800
C39 H39B 0.9800
C39 H39C 0.9800
C23 C24 1.383(3)
C23 H23 0.9500
C24 C25 1.388(4)
C24 H24 0.9500
C25 C26 1.400(3)
C25 H25 0.9500
C26 C41 1.495(3)
C41 C46 1.405(4)
C41 C42 1.409(3)
C42 C43 1.389(4)
C42 C47 1.505(4)
C47 H47A 0.9800
C47 H47B 0.9800
C47 H47C 0.9800
C43 C44 1.389(4)
C43 H43 0.9500
C44 C45 1.386(4)
C44 C48 1.513(4)
C48 H48A 0.9800
C48 H48B 0.9800
C48 H48C 0.9800
C45 C46 1.401(4)
C45 H45 0.9500
C46 C49 1.504(4)
C49 H49A 0.9800
C49 H49B 0.9800
C49 H49C 0.9800
P1 C52 1.814(2)
P1 C53 1.814(2)
P1 C51 1.823(3)
C51 H51A 0.9800
C51 H51B 0.9800
C51 H51C 0.9800
C52 H52A 0.9800
C52 H52B 0.9800
C52 H52C 0.9800
C53 C58 1.394(3)
C53 C54 1.398(3)
C54 C55 1.388(3)
C54 H54 0.9500
C55 C56 1.386(3)
C55 H55 0.9500
C56 C57 1.382(4)
C56 H56 0.9500
C57 C58 1.384(3)
C57 H57 0.9500
C58 H58 0.9500
C1S C2S 1.493(5)
C1S H1S1 0.9800
C1S H1S2 0.9800
C1S H1S3 0.9800
C2S C3S 1.493(5)
C2S H2S1 0.9900
C2S H2S2 0.9900
C3S C4S 1.510(5)
C3S H3S1 0.9900
C3S H3S2 0.9900
C4S C5S 1.504(5)
C4S H4S1 0.9900
C4S H4S2 0.9900
C5S H5S1 0.9800
C5S H5S2 0.9800
C5S H5S3 0.9800
C1T C2T 1.473(11)
C1T H1T1 0.9800
C1T H1T2 0.9800
C1T H1T3 0.9800
C2T C3T 1.522(11)
C2T H2T1 0.9900
C2T H2T2 0.9900
C3T C4T 1.432(10)
C3T H3T1 0.9900
C3T H3T2 0.9900
C4T C5T 1.487(12)
C4T H4T1 0.9900
C4T H4T2 0.9900
C5T H5T1 0.9800
C5T H5T2 0.9800
C5T H5T3 0.9800
